data_4025534
loop_
_publ_author_name
'Naisa Chandrasekhar'
'Rajadurai Chandrasekar'

_publ_contact_author_address
;School of Chemistry
University of Hyderabad
Gachi Bowli, Hyderabad
500046, India
;
_publ_contact_author_email rcsc@uohyd.ernet.in
_publ_contact_author_name 'R. Chandrasekar'
_publ_contact_author_phone 984815581
_publ_section_title
;
 "Click-Fluors": Synthesis of a Family of \p-Conjugated Fluorescent
 Back-to-Back Coupled 2,6-Bis(triazol-1-yl)pyridines and Their
 Self-Assembly Studies
;
_journal_name_full 'Journal of Organic Chemistry'
_journal_page_first 4852
_journal_page_last 4855
_journal_paper_doi 10.1021/jo100598q
_journal_volume 75
_journal_year 2010
_chemical_formula_moiety 'C40 H48 N14'
_chemical_formula_sum 'C40 H48 N14'
_chemical_formula_weight 724.92
_chemical_name_systematic
; 
 ? 
;
_space_group_IT_number 14
_symmetry_cell_setting monoclinic
_symmetry_space_group_name_Hall '-P 2ybc'
_symmetry_space_group_name_H-M 'P 1 21/c 1'
_atom_sites_solution_hydrogens geom
_atom_sites_solution_primary direct
_atom_sites_solution_secondary difmap
_audit_creation_method SHELXL-97
_cell_angle_alpha 90.00
_cell_angle_beta 116.587(6)
_cell_angle_gamma 90.00
_cell_formula_units_Z 2
_cell_length_a 13.444(5)
_cell_length_b 13.533(5)
_cell_length_c 12.456(4)
_cell_measurement_reflns_used 1156
_cell_measurement_temperature 298(2)
_cell_measurement_theta_max 17.08
_cell_measurement_theta_min 2.27
_cell_volume 2026.6(13)
_computing_cell_refinement 'Bruker SMART'
_computing_data_collection 'Bruker SMART'
_computing_data_reduction 'Bruker SAINT'
_computing_molecular_graphics 'Bruker SHELXTL'
_computing_publication_material 'Bruker SHELXTL'
_computing_structure_refinement 'SHELXL-97 (Sheldrick, 1997)'
_computing_structure_solution 'SHELXS-97 (Sheldrick, 1990)'
_diffrn_ambient_temperature 298(2)
_diffrn_measured_fraction_theta_full 0.965
_diffrn_measured_fraction_theta_max 0.965
_diffrn_measurement_device_type 'CCD area detector'
_diffrn_measurement_method 'phi and omega scans'
_diffrn_radiation_monochromator graphite
_diffrn_radiation_source 'fine-focus sealed tube'
_diffrn_radiation_type MoK\a
_diffrn_radiation_wavelength 0.71073
_diffrn_reflns_av_R_equivalents 0.1013
_diffrn_reflns_av_sigmaI/netI 0.1063
_diffrn_reflns_limit_h_max 17
_diffrn_reflns_limit_h_min -17
_diffrn_reflns_limit_k_max 18
_diffrn_reflns_limit_k_min -17
_diffrn_reflns_limit_l_max 16
_diffrn_reflns_limit_l_min -16
_diffrn_reflns_number 23169
_diffrn_reflns_theta_full 28.32
_diffrn_reflns_theta_max 28.32
_diffrn_reflns_theta_min 1.69
_exptl_absorpt_coefficient_mu 0.075
_exptl_absorpt_correction_T_max 0.9970
_exptl_absorpt_correction_T_min 0.9719
_exptl_absorpt_correction_type empirical
_exptl_absorpt_process_details 'Bruker SADABS'
_exptl_crystal_colour Colorless
_exptl_crystal_density_diffrn 1.188
_exptl_crystal_density_method 'not measured'
_exptl_crystal_description Plate
_exptl_crystal_F_000 772
_exptl_crystal_size_max 0.38
_exptl_crystal_size_mid 0.36
_exptl_crystal_size_min 0.04
_refine_diff_density_max 0.271
_refine_diff_density_min -0.198
_refine_diff_density_rms 0.036
_refine_ls_extinction_method none
_refine_ls_goodness_of_fit_ref 1.061
_refine_ls_hydrogen_treatment mixed
_refine_ls_matrix_type full
_refine_ls_number_parameters 270
_refine_ls_number_reflns 4869
_refine_ls_number_restraints 0
_refine_ls_restrained_S_all 1.061
_refine_ls_R_factor_all 0.3022
_refine_ls_R_factor_gt 0.1254
_refine_ls_shift/su_max 0.000
_refine_ls_shift/su_mean 0.000
_refine_ls_structure_factor_coef Fsqd
_refine_ls_weighting_details 'calc w=1/[\s^2^(Fo^2^)+(0.1127P)^2^+0.7983P] where P=(Fo^2^+2Fc^2^)/3'
_refine_ls_weighting_scheme calc
_refine_ls_wR_factor_gt 0.2486
_refine_ls_wR_factor_ref 0.3309
_reflns_number_gt 1645
_reflns_number_total 4869
_reflns_threshold_expression >2sigma(I)
_cod_data_source_file jo100598q_si_001.cif
_cod_data_source_block rc12
_cod_depositor_comments
;
The following automatic conversions were performed:

'_exptl_absorpt_correction_type' value 'Empirical' changed to
'empirical' according to the built-in table from CIF Core dictionary
named 'cif_core.dic' version 2.4.1 from 2010-06-29.

Automatic conversion script
Id: cif_fix_values 1646 2011-03-28 12:23:43Z adriana 
;
_cod_original_cell_volume 2026.7(12)
_cod_database_code 4025534

loop_
_symmetry_equiv_pos_as_xyz
'x, y, z'
'-x, y+1/2, -z+1/2'
'-x, -y, -z'
'x, -y-1/2, z-1/2'

loop_
_atom_site_label
_atom_site_type_symbol
_atom_site_fract_x
_atom_site_fract_y
_atom_site_fract_z
_atom_site_U_iso_or_equiv
_atom_site_adp_type
_atom_site_occupancy
_atom_site_symmetry_multiplicity
_atom_site_calc_flag
_atom_site_refinement_flags
_atom_site_disorder_assembly
_atom_site_disorder_group
C1 C 0.1401(4) 0.5597(3) 0.5888(4) 0.0795(14) Uani 1 1 d . . .
C2 C 0.0762(4) 0.4460(3) 0.8262(4) 0.0825(15) Uani 1 1 d . . .
C3 C 0.0357(4) 0.4735(3) 0.9142(4) 0.0835(15) Uani 1 1 d . . .
C4 C 0.1503(4) 0.3285(3) 0.7378(4) 0.0808(15) Uani 1 1 d . . .
C5 C 0.1106(5) 0.3505(3) 0.8184(5) 0.0850(16) Uani 1 1 d . . .
C6 C -0.0117(5) 0.4050(4) 0.9586(5) 0.0902(18) Uani 1 1 d . . .
C7 C 0.1270(4) 0.4878(3) 0.6693(4) 0.0778(14) Uani 1 1 d . . .
C8 C 0.1920(5) 0.2288(3) 0.7306(5) 0.0869(16) Uani 1 1 d . . .
C9 C 0.1670(5) 0.5455(3) 0.4976(5) 0.0831(16) Uani 1 1 d . . .
C10 C 0.0858(5) 0.5141(4) 0.7481(5) 0.0871(17) Uani 1 1 d . . .
C11 C 0.0472(5) 0.5697(3) 0.9576(5) 0.0918(18) Uani 1 1 d . . .
C12 C 0.1990(6) 0.6656(4) 0.3606(5) 0.109(2) Uani 1 1 d . . .
H12A H 0.1641 0.7282 0.3263 0.130 Uiso 1 1 calc R . .
H12B H 0.1741 0.6164 0.2972 0.130 Uiso 1 1 calc R . .
C13 C 0.2367(5) 0.1973(4) 0.6600(6) 0.0980(19) Uani 1 1 d . . .
C14 C 0.3160(8) 0.0323(4) 0.6447(7) 0.149(3) Uani 1 1 d . . .
H14A H 0.2950 0.0472 0.5611 0.178 Uiso 1 1 calc R . .
H14B H 0.2900 -0.0339 0.6485 0.178 Uiso 1 1 calc R . .
C15 C 0.4401(9) 0.0350(7) 0.7139(12) 0.238(6) Uani 1 1 d . . .
H15A H 0.4622 0.0224 0.7983 0.286 Uiso 1 1 calc R . .
H15B H 0.4676 0.0996 0.7066 0.286 Uiso 1 1 calc R . .
C16 C 0.4893(15) -0.0451(17) 0.663(2) 0.375(11) Uani 1 1 d . . .
H16A H 0.4707 -0.1108 0.6794 0.450 Uiso 1 1 calc R . .
H16B H 0.4619 -0.0374 0.5769 0.450 Uiso 1 1 calc R . .
C19 C 0.5845(15) -0.032(2) 0.713(2) 0.56(3) Uani 1 1 d . . .
H19A H 0.5992 0.0380 0.7170 0.846 Uiso 1 1 calc R . .
H19B H 0.6198 -0.0636 0.6701 0.846 Uiso 1 1 calc R . .
H19C H 0.6134 -0.0583 0.7925 0.846 Uiso 1 1 calc R . .
C28 C 0.3345(15) 0.6761(12) 0.4223(14) 0.297(11) Uani 1 1 d . . .
H28A H 0.3606 0.6611 0.5068 0.356 Uiso 1 1 calc R . .
H28B H 0.3609 0.6231 0.3893 0.356 Uiso 1 1 calc R . .
C31 C 0.5110(12) 0.7164(12) 0.4896(18) 0.366(9) Uani 1 1 d . . .
H31A H 0.5353 0.6507 0.5183 0.548 Uiso 1 1 calc R . .
H31B H 0.5396 0.7618 0.5558 0.548 Uiso 1 1 calc R . .
H31C H 0.5377 0.7345 0.4326 0.548 Uiso 1 1 calc R . .
C32 C 0.364(3) 0.721(2) 0.420(4) 0.60(3) Uani 1 1 d . . .
H32A H 0.3420 0.7743 0.4559 0.718 Uiso 1 1 calc R . .
H32B H 0.3398 0.7373 0.3361 0.718 Uiso 1 1 calc R . .
H1 H 0.178(3) 0.490(3) 0.463(3) 0.068(12) Uiso 1 1 d . . .
H2 H 0.065(3) 0.574(3) 0.746(4) 0.071(13) Uiso 1 1 d . . .
H3 H 0.103(4) 0.301(3) 0.870(4) 0.098(15) Uiso 1 1 d . . .
H4 H -0.026(3) 0.340(3) 0.928(4) 0.081(13) Uiso 1 1 d . . .
H5 H 0.078(4) 0.621(3) 0.925(4) 0.089(14) Uiso 1 1 d . . .
H6 H 0.251(4) 0.224(3) 0.605(4) 0.080(16) Uiso 1 1 d . . .
N1 N 0.1698(4) 0.6354(3) 0.4557(4) 0.0888(13) Uani 1 1 d . . .
N2 N 0.1479(5) 0.7032(3) 0.5197(4) 0.1134(17) Uani 1 1 d . . .
N3 N 0.1295(4) 0.6575(3) 0.6016(4) 0.1086(17) Uani 1 1 d . . .
N4 N 0.2618(4) 0.1020(3) 0.6900(5) 0.1103(16) Uani 1 1 d . . .
N5 N 0.2335(5) 0.0757(3) 0.7756(5) 0.1209(18) Uani 1 1 d . . .
N6 N 0.1907(4) 0.1534(3) 0.8015(4) 0.1088(16) Uani 1 1 d . . .
N7 N 0.1598(3) 0.3953(3) 0.6631(3) 0.0811(12) Uani 1 1 d . . .

loop_
_atom_site_aniso_label
_atom_site_aniso_U_11
_atom_site_aniso_U_22
_atom_site_aniso_U_33
_atom_site_aniso_U_23
_atom_site_aniso_U_13
_atom_site_aniso_U_12
C1 0.122(4) 0.053(3) 0.080(3) 0.001(2) 0.060(3) 0.006(3)
C2 0.127(5) 0.052(3) 0.084(3) -0.008(2) 0.061(3) -0.011(3)
C3 0.133(5) 0.053(3) 0.083(3) -0.011(2) 0.064(3) -0.011(3)
C4 0.120(4) 0.051(3) 0.088(3) -0.001(2) 0.061(3) -0.008(3)
C5 0.136(5) 0.054(3) 0.090(4) -0.004(3) 0.072(4) -0.012(3)
C6 0.151(5) 0.047(3) 0.097(4) -0.016(3) 0.077(4) -0.016(3)
C7 0.112(4) 0.057(3) 0.079(3) -0.004(2) 0.057(3) 0.002(3)
C8 0.127(5) 0.057(3) 0.098(4) 0.002(3) 0.069(4) 0.000(3)
C9 0.133(5) 0.045(3) 0.089(4) 0.000(3) 0.065(4) 0.005(3)
C10 0.135(5) 0.046(3) 0.095(4) -0.006(3) 0.065(4) 0.000(3)
C11 0.157(5) 0.053(3) 0.092(4) -0.009(3) 0.079(4) -0.018(3)
C12 0.193(7) 0.073(3) 0.094(4) 0.012(3) 0.094(5) 0.001(4)
C13 0.142(6) 0.063(3) 0.114(5) 0.004(3) 0.080(5) 0.003(3)
C14 0.221(9) 0.079(4) 0.201(8) -0.001(4) 0.144(7) 0.039(5)
C15 0.222(12) 0.188(10) 0.373(16) -0.050(10) 0.195(12) 0.062(9)
C16 0.232(18) 0.47(3) 0.41(3) -0.17(2) 0.14(2) 0.05(2)
C19 0.160(14) 0.71(5) 0.60(4) -0.23(3) -0.03(2) 0.08(3)
C28 0.39(2) 0.35(2) 0.323(16) -0.116(14) 0.314(17) -0.223(17)
C31 0.191(13) 0.34(2) 0.50(2) 0.011(17) 0.099(15) -0.058(13)
C32 0.40(4) 0.31(3) 1.05(9) 0.11(3) 0.29(5) -0.09(3)
N1 0.138(4) 0.055(2) 0.091(3) 0.003(2) 0.067(3) 0.007(2)
N2 0.198(5) 0.055(2) 0.124(4) 0.012(3) 0.105(4) 0.018(3)
N3 0.193(5) 0.053(2) 0.116(4) 0.010(2) 0.102(4) 0.014(3)
N4 0.161(5) 0.061(3) 0.148(4) -0.003(3) 0.104(4) 0.010(3)
N5 0.181(5) 0.059(3) 0.165(5) 0.013(3) 0.115(4) 0.015(3)
N6 0.169(5) 0.060(3) 0.133(4) 0.012(3) 0.098(4) 0.010(3)
N7 0.118(3) 0.052(2) 0.089(3) -0.004(2) 0.061(3) -0.002(2)

loop_
_atom_type_symbol
_atom_type_description
_atom_type_scat_dispersion_real
_atom_type_scat_dispersion_imag
_atom_type_scat_source
C C 0.0033 0.0016 'International Tables Vol C Tables 4.2.6.8 and 6.1.1.4'
H H 0.0000 0.0000 'International Tables Vol C Tables 4.2.6.8 and 6.1.1.4'
N N 0.0061 0.0033 'International Tables Vol C Tables 4.2.6.8 and 6.1.1.4'

loop_
_geom_angle_atom_site_label_1
_geom_angle_atom_site_label_2
_geom_angle_atom_site_label_3
_geom_angle
_geom_angle_site_symmetry_1
_geom_angle_site_symmetry_3
_geom_angle_publ_flag
N3 C1 C9 108.8(4) . . ?
N3 C1 C7 121.3(4) . . ?
C9 C1 C7 129.9(4) . . ?
C10 C2 C5 115.4(5) . . ?
C10 C2 C3 122.4(4) . . ?
C5 C2 C3 122.2(4) . . ?
C6 C3 C11 117.7(4) . . ?
C6 C3 C2 121.4(4) . . ?
C11 C3 C2 120.8(5) . . ?
N7 C4 C5 123.5(4) . . ?
N7 C4 C8 114.6(4) . . ?
C5 C4 C8 121.9(4) . . ?
C4 C5 C2 120.5(5) . . ?
C4 C5 H3 122(3) . . ?
C2 C5 H3 118(3) . . ?
C11 C6 C3 121.4(4) 3_567 . ?
C11 C6 H4 117(3) 3_567 . ?
C3 C6 H4 122(2) . . ?
N7 C7 C10 122.1(4) . . ?
N7 C7 C1 115.9(4) . . ?
C10 C7 C1 121.9(4) . . ?
C13 C8 N6 109.2(5) . . ?
C13 C8 C4 128.6(5) . . ?
N6 C8 C4 122.1(5) . . ?
N1 C9 C1 105.4(4) . . ?
N1 C9 H1 122(2) . . ?
C1 C9 H1 133(2) . . ?
C7 C10 C2 121.6(5) . . ?
C7 C10 H2 117(3) . . ?
C2 C10 H2 122(3) . . ?
C6 C11 C3 120.8(5) 3_567 . ?
C6 C11 H5 119(3) 3_567 . ?
C3 C11 H5 120(3) . . ?
N1 C12 C28 106.8(6) . . ?
N1 C12 H12A 110.4 . . ?
C28 C12 H12A 110.4 . . ?
N1 C12 H12B 110.4 . . ?
C28 C12 H12B 110.4 . . ?
H12A C12 H12B 108.6 . . ?
C8 C13 N4 104.7(5) . . ?
C8 C13 H6 135(3) . . ?
N4 C13 H6 120(3) . . ?
N4 C14 C15 112.6(7) . . ?
N4 C14 H14A 109.1 . . ?
C15 C14 H14A 109.1 . . ?
N4 C14 H14B 109.1 . . ?
C15 C14 H14B 109.1 . . ?
H14A C14 H14B 107.8 . . ?
C14 C15 C16 108.5(11) . . ?
C14 C15 H15A 110.0 . . ?
C16 C15 H15A 110.0 . . ?
C14 C15 H15B 110.0 . . ?
C16 C15 H15B 110.0 . . ?
H15A C15 H15B 108.4 . . ?
C19 C16 C15 104(2) . . ?
C19 C16 H16A 110.9 . . ?
C15 C16 H16A 110.9 . . ?
C19 C16 H16B 110.9 . . ?
C15 C16 H16B 110.9 . . ?
H16A C16 H16B 109.0 . . ?
C16 C19 H19A 109.5 . . ?
C16 C19 H19B 109.5 . . ?
H19A C19 H19B 109.5 . . ?
C16 C19 H19C 109.5 . . ?
H19A C19 H19C 109.5 . . ?
H19B C19 H19C 109.5 . . ?
C32 C28 C12 125(4) . . ?
C32 C28 H28A 106.2 . . ?
C12 C28 H28A 106.2 . . ?
C32 C28 H28B 106.2 . . ?
C12 C28 H28B 106.2 . . ?
H28A C28 H28B 106.4 . . ?
C32 C31 H31A 109.5 . . ?
C32 C31 H31B 109.5 . . ?
H31A C31 H31B 109.5 . . ?
C32 C31 H31C 109.5 . . ?
H31A C31 H31C 109.5 . . ?
H31B C31 H31C 109.5 . . ?
C28 C32 C31 118(5) . . ?
C28 C32 H32A 107.9 . . ?
C31 C32 H32A 107.9 . . ?
C28 C32 H32B 107.9 . . ?
C31 C32 H32B 107.9 . . ?
H32A C32 H32B 107.2 . . ?
N2 N1 C9 110.0(4) . . ?
N2 N1 C12 120.3(4) . . ?
C9 N1 C12 129.6(4) . . ?
N3 N2 N1 108.1(4) . . ?
N2 N3 C1 107.7(4) . . ?
N5 N4 C13 110.7(5) . . ?
N5 N4 C14 120.7(5) . . ?
C13 N4 C14 128.6(5) . . ?
N6 N5 N4 107.3(4) . . ?
N5 N6 C8 108.0(4) . . ?
C7 N7 C4 116.9(4) . . ?

loop_
_geom_bond_atom_site_label_1
_geom_bond_atom_site_label_2
_geom_bond_distance
_geom_bond_site_symmetry_2
_geom_bond_publ_flag
C1 N3 1.348(5) . ?
C1 C9 1.351(6) . ?
C1 C7 1.463(6) . ?
C2 C10 1.387(6) . ?
C2 C5 1.391(6) . ?
C2 C3 1.473(6) . ?
C3 C6 1.374(6) . ?
C3 C11 1.392(6) . ?
C4 N7 1.344(5) . ?
C4 C5 1.365(6) . ?
C4 C8 1.478(6) . ?
C5 H3 0.97(5) . ?
C6 C11 1.371(6) 3_567 ?
C6 H4 0.95(4) . ?
C7 N7 1.341(5) . ?
C7 C10 1.372(6) . ?
C8 C13 1.338(7) . ?
C8 N6 1.355(6) . ?
C9 N1 1.332(5) . ?
C9 H1 0.91(4) . ?
C10 H2 0.85(4) . ?
C11 C6 1.371(6) 3_567 ?
C11 H5 0.99(4) . ?
C12 N1 1.463(6) . ?
C12 C28 1.636(18) . ?
C12 H12A 0.9700 . ?
C12 H12B 0.9700 . ?
C13 N4 1.343(6) . ?
C13 H6 0.87(4) . ?
C14 N4 1.452(7) . ?
C14 C15 1.497(11) . ?
C14 H14A 0.9700 . ?
C14 H14B 0.9700 . ?
C15 C16 1.547(15) . ?
C15 H15A 0.9700 . ?
C15 H15B 0.9700 . ?
C16 C19 1.160(19) . ?
C16 H16A 0.9700 . ?
C16 H16B 0.9700 . ?
C19 H19A 0.9600 . ?
C19 H19B 0.9600 . ?
C19 H19C 0.9600 . ?
C28 C32 0.73(2) . ?
C28 H28A 0.9700 . ?
C28 H28B 0.9700 . ?
C31 C32 1.76(3) . ?
C31 H31A 0.9600 . ?
C31 H31B 0.9600 . ?
C31 H31C 0.9600 . ?
C32 H32A 0.9700 . ?
C32 H32B 0.9700 . ?
N1 N2 1.332(5) . ?
N2 N3 1.308(5) . ?
N4 N5 1.331(6) . ?
N5 N6 1.308(5) . ?
